data_4312490
loop_
_publ_author_name
'Daofeng Sun'
'Rong Cao'
'Yanqiong Sun'
'Wenhua Bi'
'Xiaoju Li'
'Yanqin Wang'
'Qian Shi'
'Xing Li'

_publ_section_title
;
 Novel Silver-Containing Supramolecular Frameworks Constructed by
 Combination of Coordination Bonds and Supramolecular Interactions
;
_journal_name_full 'Inorganic Chemistry'
_journal_page_first 7512
_journal_page_last 7518
_journal_paper_doi 10.1021/ic034568v
_journal_volume 42
_journal_year 2003
_chemical_formula_sum 'C36 H28 Ag2 N4 O12 S'
_chemical_formula_weight 956.42
_chemical_name_systematic
;
 ?
;
_space_group_IT_number 14
_symmetry_cell_setting monoclinic
_symmetry_space_group_name_Hall '-P 2ybc'
_symmetry_space_group_name_H-M 'P 1 21/c 1'
_atom_sites_solution_hydrogens geom
_atom_sites_solution_primary direct
_atom_sites_solution_secondary difmap
_audit_creation_method SHELXL-97
_cell_angle_alpha 90.00
_cell_angle_beta 96.5010(10)
_cell_angle_gamma 90.00
_cell_formula_units_Z 4
_cell_length_a 14.8153(2)
_cell_length_b 11.3098(2)
_cell_length_c 20.5755(4)
_cell_measurement_reflns_used 106
_cell_measurement_temperature 293(2)
_cell_measurement_theta_max 25.24
_cell_measurement_theta_min 1.38
_cell_volume 3425.42(10)
_computing_cell_refinement 'Siemens SMART'
_computing_data_collection 'Siemens SMART'
_computing_data_reduction 'Siemens XPREP'
_computing_structure_refinement 'Siemens SHELXTL'
_computing_structure_solution 'Siemens SHELXTL'
_diffrn_ambient_temperature 293(2)
_diffrn_measured_fraction_theta_full 0.995
_diffrn_measured_fraction_theta_max 0.995
_diffrn_radiation_monochromator graphite
_diffrn_radiation_source 'fine-focus sealed tube'
_diffrn_radiation_type MoK\a
_diffrn_radiation_wavelength 0.71073
_diffrn_reflns_av_R_equivalents 0.0428
_diffrn_reflns_av_sigmaI/netI 0.0653
_diffrn_reflns_limit_h_max 17
_diffrn_reflns_limit_h_min -8
_diffrn_reflns_limit_k_max 11
_diffrn_reflns_limit_k_min -13
_diffrn_reflns_limit_l_max 24
_diffrn_reflns_limit_l_min -24
_diffrn_reflns_number 11095
_diffrn_reflns_theta_full 25.24
_diffrn_reflns_theta_max 25.24
_diffrn_reflns_theta_min 1.38
_diffrn_standards_decay_% none
_diffrn_standards_interval_count none
_diffrn_standards_interval_time none
_diffrn_standards_number none
_exptl_absorpt_coefficient_mu 1.279
_exptl_absorpt_correction_T_max 1.0000
_exptl_absorpt_correction_T_min .7154
_exptl_absorpt_correction_type empirical
_exptl_absorpt_process_details 'SADABS (Sheldrick, 1996)'
_exptl_crystal_colour colorless
_exptl_crystal_density_diffrn 1.855
_exptl_crystal_density_method 'not measured'
_exptl_crystal_description prism
_exptl_crystal_F_000 1912
_exptl_crystal_size_max .70
_exptl_crystal_size_mid .14
_exptl_crystal_size_min .14
_refine_diff_density_max 0.567
_refine_diff_density_min -0.601
_refine_diff_density_rms 0.107
_refine_ls_extinction_method none
_refine_ls_goodness_of_fit_ref 1.112
_refine_ls_hydrogen_treatment mixed
_refine_ls_matrix_type full
_refine_ls_number_parameters 496
_refine_ls_number_reflns 6172
_refine_ls_number_restraints 0
_refine_ls_restrained_S_all 1.112
_refine_ls_R_factor_gt 0.0724
_refine_ls_shift/su_max 0.000
_refine_ls_shift/su_mean 0.000
_refine_ls_structure_factor_coef Fsqd
_refine_ls_weighting_details 'calc w=1/[\s^2^(Fo^2^)+(0.0335P)^2^+21.2427P] where P=(Fo^2^+2Fc^2^)/3'
_refine_ls_weighting_scheme calc
_refine_ls_wR_factor_gt 0.1297
_refine_ls_wR_factor_ref 0.1582
_reflns_number_gt 3812
_reflns_number_total 6172
_reflns_threshold_expression >2sigma(I)
_cod_data_source_file ic034568vsi20030526_095845_3.cif
_cod_data_source_block '[Ag(bipy)]2(H2dpstc)2H2O'
_cod_database_code 4312490
_refine_ls_r_factor_ref 0.1310

loop_
_symmetry_equiv_pos_as_xyz
'x, y, z'
'-x, y+1/2, -z+1/2'
'-x, -y, -z'
'x, -y-1/2, z-1/2'

loop_
_atom_site_label
_atom_site_type_symbol
_atom_site_fract_x
_atom_site_fract_y
_atom_site_fract_z
_atom_site_U_iso_or_equiv
_atom_site_adp_type
_atom_site_occupancy
_atom_site_symmetry_multiplicity
_atom_site_calc_flag
_atom_site_refinement_flags
_atom_site_disorder_assembly
_atom_site_disorder_group
Ag1 Ag 0.18322(5) 0.40128(6) 0.07671(4) 0.0591(3) Uani 1 1 d . . .
Ag2 Ag 0.38716(6) 0.34177(6) 0.03546(4) 0.0661(3) Uani 1 1 d . . .
S S -0.08261(16) 0.3598(3) -0.34482(12) 0.0668(8) Uani 1 1 d . . .
N4 N 0.3897(5) 1.1528(5) 0.0322(4) 0.0418(17) Uani 1 1 d . . .
N1 N 0.1711(5) 0.5906(5) 0.0844(3) 0.0457(18) Uani 1 1 d . . .
N3 N 0.3957(5) 0.5304(6) 0.0325(4) 0.0470(18) Uani 1 1 d . . .
C3 C 0.1645(6) 0.8354(7) 0.0886(4) 0.042(2) Uani 1 1 d . . .
N2 N 0.1744(5) 1.2111(6) 0.0816(4) 0.0470(18) Uani 1 1 d . . .
C44 C -0.2547(5) 0.3705(7) -0.3135(4) 0.039(2) Uani 1 1 d . . .
H44A H -0.2469 0.4521 -0.3130 0.047 Uiso 1 1 calc R . .
C14 C 0.3946(5) 0.9071(7) 0.0310(4) 0.0368(19) Uani 1 1 d . . .
C10 C 0.2238(6) 0.6519(7) 0.1290(4) 0.052(2) Uani 1 1 d . . .
H10A H 0.2634 0.6110 0.1593 0.062 Uiso 1 1 calc R . .
C18 C 0.4103(6) 0.9706(7) 0.0879(4) 0.050(2) Uani 1 1 d . . .
H18A H 0.4235 0.9314 0.1275 0.059 Uiso 1 1 calc R . .
C16 C 0.3742(6) 1.0936(7) -0.0232(4) 0.049(2) Uani 1 1 d . . .
H16A H 0.3612 1.1356 -0.0619 0.059 Uiso 1 1 calc R . .
O4 O 0.1966(4) 0.1379(5) -0.2464(3) 0.0623(18) Uani 1 1 d . . .
C35 C 0.0208(6) 0.4410(8) -0.1638(4) 0.048(2) Uani 1 1 d . . .
H35A H 0.0068 0.4918 -0.1308 0.058 Uiso 1 1 calc R . .
C13 C 0.3970(5) 0.7762(7) 0.0316(4) 0.0381(19) Uani 1 1 d . . .
C11 C 0.3481(7) 0.5903(7) -0.0148(4) 0.056(3) Uani 1 1 d . . .
H11A H 0.3138 0.5484 -0.0478 0.067 Uiso 1 1 calc R . .
C9 C 0.2221(6) 0.7728(7) 0.1320(4) 0.052(2) Uani 1 1 d . . .
H9A H 0.2604 0.8123 0.1638 0.063 Uiso 1 1 calc R . .
C1 C 0.1140(6) 0.6519(7) 0.0434(5) 0.054(2) Uani 1 1 d . . .
H1A H 0.0755 0.6106 0.0125 0.065 Uiso 1 1 calc R . .
C19 C 0.4464(6) 0.7129(7) 0.0800(4) 0.051(2) Uani 1 1 d . . .
H19A H 0.4815 0.7520 0.1137 0.062 Uiso 1 1 calc R . .
C17 C 0.4066(6) 1.0920(7) 0.0865(5) 0.051(2) Uani 1 1 d . . .
H17A H 0.4166 1.1329 0.1259 0.062 Uiso 1 1 calc R . .
C8 C 0.1983(7) 1.0321(8) 0.1398(5) 0.059(3) Uani 1 1 d . . .
H8A H 0.2183 0.9950 0.1791 0.071 Uiso 1 1 calc R . .
C7 C 0.2028(7) 1.1537(8) 0.1359(5) 0.054(2) Uani 1 1 d . . .
H7A H 0.2265 1.1964 0.1725 0.065 Uiso 1 1 calc R . .
O1 O 0.1054(6) 0.4265(7) -0.0421(4) 0.094(3) Uani 1 1 d . . .
C20 C 0.4440(6) 0.5915(8) 0.0786(5) 0.056(2) Uani 1 1 d . . .
H20A H 0.4782 0.5503 0.1119 0.067 Uiso 1 1 calc R . .
O8 O -0.4988(5) 0.1571(6) -0.3349(4) 0.077(2) Uani 1 1 d . . .
C33 C 0.1151(5) 0.2894(7) -0.2006(4) 0.044(2) Uani 1 1 d . . .
O02 O 0.3267(4) 0.4031(6) 0.1693(3) 0.0664(18) Uani 1 1 d . . .
C12 C 0.3471(6) 0.7121(7) -0.0175(4) 0.053(2) Uani 1 1 d . . .
H12A H 0.3133 0.7509 -0.0519 0.063 Uiso 1 1 calc R . .
C15 C 0.3764(6) 0.9712(7) -0.0258(4) 0.045(2) Uani 1 1 d . . .
H15A H 0.3657 0.9326 -0.0658 0.054 Uiso 1 1 calc R . .
C4 C 0.1653(6) 0.9645(7) 0.0871(4) 0.043(2) Uani 1 1 d . . .
C5 C 0.1349(6) 1.0273(7) 0.0315(5) 0.054(2) Uani 1 1 d . . .
H5A H 0.1106 0.9871 -0.0058 0.064 Uiso 1 1 calc R . .
O10 O -0.0988(4) 0.4784(8) -0.3657(3) 0.090(3) Uani 1 1 d . . .
C40 C -0.1963(7) 0.1759(9) -0.3266(5) 0.062(3) Uani 1 1 d . . .
H40A H -0.1487 0.1272 -0.3355 0.074 Uiso 1 1 calc R . .
C6 C 0.1401(6) 1.1479(8) 0.0307(5) 0.056(3) Uani 1 1 d . . .
H6A H 0.1184 1.1874 -0.0075 0.067 Uiso 1 1 calc R . .
C43 C -0.3354(6) 0.3220(7) -0.3010(4) 0.041(2) Uani 1 1 d . . .
C41 C -0.2756(8) 0.1283(9) -0.3134(5) 0.069(3) Uani 1 1 d . . .
H41A H -0.2822 0.0466 -0.3129 0.083 Uiso 1 1 calc R . .
C39 C -0.1860(6) 0.2978(8) -0.3267(4) 0.047(2) Uani 1 1 d . . .
C32 C 0.0569(5) 0.2865(8) -0.2578(4) 0.049(2) Uani 1 1 d . . .
H32A H 0.0671 0.2317 -0.2899 0.059 Uiso 1 1 calc R . .
C2 C 0.1082(6) 0.7721(7) 0.0439(5) 0.052(2) Uani 1 1 d . . .
H2B H 0.0664 0.8109 0.0142 0.063 Uiso 1 1 calc R . .
C31 C -0.0146(5) 0.3613(8) -0.2686(4) 0.048(2) Uani 1 1 d . . .
O2 O 0.2272(5) 0.3495(7) -0.0743(3) 0.078(2) Uani 1 1 d . . .
O9 O -0.0425(4) 0.2784(9) -0.3858(3) 0.108(3) Uani 1 1 d . . .
O5 O -0.4123(5) 0.5015(9) -0.3071(4) 0.099(3) Uani 1 1 d . . .
H5B H -0.4561 0.5367 -0.2953 0.148 Uiso 1 1 calc R . .
C37 C 0.1924(6) 0.2050(9) -0.2013(5) 0.054(2) Uani 1 1 d . . .
C36 C -0.0334(6) 0.4424(8) -0.2215(5) 0.055(2) Uani 1 1 d . . .
H36A H -0.0812 0.4957 -0.2291 0.066 Uiso 1 1 calc R . .
C46 C -0.4078(8) 0.3964(13) -0.2819(7) 0.083(4) Uani 1 1 d . . .
C38 C 0.1456(7) 0.3839(8) -0.0841(5) 0.058(3) Uani 1 1 d . . .
C45 C -0.4376(9) 0.1446(12) -0.2914(5) 0.091(4) Uani 1 1 d . . .
C42 C -0.3470(7) 0.1992(8) -0.3008(4) 0.054(3) Uani 1 1 d . . .
C34 C 0.0954(6) 0.3684(7) -0.1512(4) 0.044(2) Uani 1 1 d . . .
O3 O 0.2565(5) 0.2084(8) -0.1542(4) 0.104(3) Uani 1 1 d . . .
H3A H 0.2445 0.2579 -0.1274 0.156 Uiso 1 1 calc R . .
O7 O -0.4385(8) 0.0825(12) -0.2431(5) 0.197(7) Uani 1 1 d . . .
O6 O -0.4599(6) 0.3657(9) -0.2428(5) 0.127(4) Uani 1 1 d . . .
O01 O 0.3626(14) 0.353(2) -0.2187(12) 0.360(13) Uani 1 1 d . . .

loop_
_atom_site_aniso_label
_atom_site_aniso_U_11
_atom_site_aniso_U_22
_atom_site_aniso_U_33
_atom_site_aniso_U_23
_atom_site_aniso_U_13
_atom_site_aniso_U_12
Ag1 0.0748(5) 0.0273(3) 0.0735(5) -0.0025(4) 0.0005(4) 0.0017(3)
Ag2 0.0945(6) 0.0221(3) 0.0839(6) 0.0013(4) 0.0197(5) 0.0004(4)
S 0.0368(13) 0.124(3) 0.0384(14) 0.0040(16) -0.0010(11) 0.0028(15)
N4 0.054(4) 0.021(3) 0.049(5) -0.001(4) 0.001(4) -0.001(3)
N1 0.060(5) 0.026(3) 0.050(5) 0.003(4) -0.001(4) 0.005(3)
N3 0.062(5) 0.030(4) 0.049(5) 0.004(4) 0.009(4) 0.002(4)
C3 0.050(5) 0.031(4) 0.045(5) -0.002(4) -0.001(4) -0.002(4)
N2 0.049(4) 0.030(4) 0.062(5) -0.003(4) 0.005(4) 0.004(3)
C44 0.035(5) 0.046(5) 0.033(5) -0.005(4) -0.010(4) -0.007(4)
C14 0.038(5) 0.030(4) 0.041(5) -0.003(4) 0.000(4) -0.003(4)
C10 0.074(7) 0.027(4) 0.053(6) 0.007(4) -0.002(5) 0.002(4)
C18 0.079(7) 0.028(4) 0.040(5) 0.002(4) -0.003(5) 0.002(4)
C16 0.061(6) 0.032(4) 0.053(6) 0.011(5) -0.009(5) 0.001(4)
O4 0.062(4) 0.047(4) 0.078(5) -0.008(4) 0.009(4) 0.005(3)
C35 0.047(5) 0.056(5) 0.042(5) -0.012(4) 0.005(4) 0.003(4)
C13 0.039(5) 0.033(4) 0.042(5) 0.008(4) 0.003(4) 0.001(4)
C11 0.097(8) 0.031(5) 0.036(5) -0.005(4) -0.001(5) -0.012(5)
C9 0.070(6) 0.041(5) 0.041(5) 0.000(4) -0.014(5) 0.001(5)
C1 0.062(6) 0.035(5) 0.062(6) -0.006(5) -0.009(5) -0.004(5)
C19 0.070(6) 0.028(4) 0.050(6) 0.004(4) -0.018(5) -0.007(4)
C17 0.069(6) 0.031(4) 0.053(6) -0.009(4) 0.000(5) -0.001(4)
C8 0.095(8) 0.037(5) 0.043(6) 0.004(4) 0.002(5) 0.008(5)
C7 0.079(7) 0.036(5) 0.048(6) -0.005(5) 0.003(5) 0.006(5)
O1 0.122(7) 0.093(6) 0.058(5) -0.027(5) -0.020(5) 0.032(5)
C20 0.067(6) 0.039(5) 0.060(6) 0.009(5) -0.005(5) 0.003(5)
O8 0.085(5) 0.083(5) 0.061(5) -0.004(4) 0.000(4) -0.035(4)
C33 0.032(5) 0.048(5) 0.049(5) 0.004(4) -0.005(4) 0.000(4)
O02 0.057(4) 0.077(5) 0.063(4) 0.009(4) -0.002(3) -0.005(4)
C12 0.068(6) 0.037(5) 0.048(6) 0.003(4) -0.016(5) -0.009(4)
C15 0.067(6) 0.031(4) 0.034(5) 0.004(4) -0.009(4) 0.004(4)
C4 0.045(5) 0.032(4) 0.052(6) -0.001(4) 0.007(4) -0.001(4)
C5 0.075(7) 0.027(4) 0.054(6) -0.007(4) -0.013(5) -0.002(4)
O10 0.051(4) 0.146(8) 0.070(5) 0.053(5) -0.009(4) -0.020(5)
C40 0.069(7) 0.061(7) 0.049(6) -0.006(5) -0.023(5) 0.026(6)
C6 0.061(6) 0.037(5) 0.066(7) 0.004(5) -0.014(5) 0.000(5)
C43 0.039(5) 0.051(5) 0.030(5) -0.009(4) -0.008(4) -0.008(4)
C41 0.086(8) 0.048(6) 0.065(7) 0.008(5) -0.027(6) 0.000(6)
C39 0.043(5) 0.061(6) 0.036(5) 0.001(4) -0.002(4) 0.007(5)
C32 0.034(5) 0.067(6) 0.045(5) -0.006(5) -0.002(4) 0.006(4)
C2 0.058(6) 0.034(4) 0.060(6) 0.004(4) -0.019(5) 0.006(4)
C31 0.029(5) 0.073(6) 0.039(5) 0.002(5) -0.004(4) -0.001(4)
O2 0.074(5) 0.085(5) 0.066(5) -0.002(4) -0.031(4) -0.004(4)
O9 0.046(4) 0.228(10) 0.048(4) -0.040(6) 0.000(4) 0.023(5)
O5 0.055(5) 0.117(7) 0.120(8) -0.050(6) -0.010(5) 0.025(5)
C37 0.045(6) 0.056(6) 0.056(6) 0.006(5) -0.015(5) 0.005(5)
C36 0.043(5) 0.063(6) 0.056(6) 0.006(5) -0.003(5) 0.009(5)
C46 0.058(7) 0.105(10) 0.084(9) -0.051(8) -0.003(7) -0.027(8)
C38 0.068(7) 0.036(5) 0.063(7) 0.008(5) -0.019(6) -0.005(5)
C45 0.113(10) 0.110(10) 0.045(7) 0.012(7) -0.014(7) -0.075(8)
C42 0.070(7) 0.055(6) 0.031(5) 0.006(4) -0.018(5) -0.028(5)
C34 0.045(5) 0.045(5) 0.040(5) 0.008(4) -0.005(4) -0.012(4)
O3 0.080(6) 0.132(7) 0.090(6) -0.023(5) -0.034(5) 0.056(5)
O7 0.197(11) 0.265(15) 0.110(8) 0.114(9) -0.069(8) -0.184(11)
O6 0.100(7) 0.172(10) 0.122(8) -0.069(7) 0.071(6) -0.061(7)
O01 0.26(2) 0.44(4) 0.39(3) -0.03(3) 0.09(2) -0.12(2)

loop_
_atom_type_symbol
_atom_type_description
_atom_type_scat_dispersion_real
_atom_type_scat_dispersion_imag
_atom_type_scat_source
C C 0.0033 0.0016 'International Tables Vol C Tables 4.2.6.8 and 6.1.1.4'
H H 0.0000 0.0000 'International Tables Vol C Tables 4.2.6.8 and 6.1.1.4'
N N 0.0061 0.0033 'International Tables Vol C Tables 4.2.6.8 and 6.1.1.4'
O O 0.0106 0.0060 'International Tables Vol C Tables 4.2.6.8 and 6.1.1.4'
S S 0.1246 0.1234 'International Tables Vol C Tables 4.2.6.8 and 6.1.1.4'
Ag Ag -0.8971 1.1015 'International Tables Vol C Tables 4.2.6.8 and 6.1.1.4'

loop_
_geom_angle_atom_site_label_1
_geom_angle_atom_site_label_2
_geom_angle_atom_site_label_3
_geom_angle
_geom_angle_site_symmetry_1
_geom_angle_site_symmetry_3
_geom_angle_publ_flag
N1 Ag1 N2 168.7(3) . 1_545 ?
N1 Ag1 O1 85.9(3) . . ?
N2 Ag1 O1 97.5(3) 1_545 . ?
N1 Ag1 Ag2 107.91(19) . . ?
N2 Ag1 Ag2 82.56(19) 1_545 . ?
O1 Ag1 Ag2 95.9(2) . . ?
N3 Ag2 N4 174.1(3) . 1_545 ?
N3 Ag2 Ag1 82.10(19) . . ?
N4 Ag2 Ag1 103.42(19) 1_545 . ?
O10 S O9 120.0(5) . . ?
O10 S C39 108.6(4) . . ?
O9 S C39 107.4(5) . . ?
O10 S C31 108.6(5) . . ?
O9 S C31 107.3(4) . . ?
C39 S C31 103.8(4) . . ?
C17 N4 C16 117.8(7) . . ?
C17 N4 Ag2 120.0(6) . 1_565 ?
C16 N4 Ag2 122.2(6) . 1_565 ?
C1 N1 C10 116.7(7) . . ?
C1 N1 Ag1 121.8(6) . . ?
C10 N1 Ag1 121.4(6) . . ?
C20 N3 C11 117.5(7) . . ?
C20 N3 Ag2 122.1(6) . . ?
C11 N3 Ag2 120.3(6) . . ?
C9 C3 C2 117.2(8) . . ?
C9 C3 C4 121.9(8) . . ?
C2 C3 C4 120.8(8) . . ?
C7 N2 C6 117.5(7) . . ?
C7 N2 Ag1 121.0(6) . 1_565 ?
C6 N2 Ag1 121.5(6) . 1_565 ?
C39 C44 C43 119.1(8) . . ?
C18 C14 C15 116.5(7) . . ?
C18 C14 C13 121.0(7) . . ?
C15 C14 C13 122.5(7) . . ?
N1 C10 C9 122.6(8) . . ?
C14 C18 C17 120.2(8) . . ?
N4 C16 C15 122.6(8) . . ?
C36 C35 C34 123.7(8) . . ?
C19 C13 C12 117.0(7) . . ?
C19 C13 C14 122.6(8) . . ?
C12 C13 C14 120.4(7) . . ?
N3 C11 C12 122.9(8) . . ?
C3 C9 C10 120.2(9) . . ?
N1 C1 C2 123.7(9) . . ?
C13 C19 C20 119.8(8) . . ?
N4 C17 C18 123.0(8) . . ?
C4 C8 C7 121.7(9) . . ?
N2 C7 C8 121.8(9) . . ?
C38 O1 Ag1 115.3(7) . . ?
N3 C20 C19 123.4(9) . . ?
C32 C33 C34 118.0(8) . . ?
C32 C33 C37 112.5(8) . . ?
C34 C33 C37 129.5(8) . . ?
C11 C12 C13 119.4(8) . . ?
C14 C15 C16 119.8(8) . . ?
C8 C4 C5 115.0(7) . . ?
C8 C4 C3 122.9(8) . . ?
C5 C4 C3 122.1(8) . . ?
C6 C5 C4 120.7(9) . . ?
C41 C40 C39 119.8(9) . . ?
N2 C6 C5 123.2(9) . . ?
C44 C43 C42 120.6(8) . . ?
C44 C43 C46 120.5(9) . . ?
C42 C43 C46 118.7(9) . . ?
C40 C41 C42 120.8(9) . . ?
C44 C39 C40 121.0(9) . . ?
C44 C39 S 119.3(7) . . ?
C40 C39 S 119.6(7) . . ?
C31 C32 C33 121.8(8) . . ?
C1 C2 C3 119.5(8) . . ?
C32 C31 C36 120.9(8) . . ?
C32 C31 S 119.8(7) . . ?
C36 C31 S 119.2(7) . . ?
O4 C37 O3 120.3(9) . . ?
O4 C37 C33 121.1(8) . . ?
O3 C37 C33 118.5(9) . . ?
C35 C36 C31 117.3(8) . . ?
O6 C46 O5 121.0(13) . . ?
O6 C46 C43 123.5(14) . . ?
O5 C46 C43 115.4(11) . . ?
O1 C38 O2 123.4(10) . . ?
O1 C38 C34 118.2(10) . . ?
O2 C38 C34 118.4(10) . . ?
O8 C45 O7 126.5(11) . . ?
O8 C45 C42 117.5(10) . . ?
O7 C45 C42 115.7(11) . . ?
C41 C42 C43 118.8(9) . . ?
C41 C42 C45 120.0(10) . . ?
C43 C42 C45 121.1(10) . . ?
C35 C34 C33 118.1(8) . . ?
C35 C34 C38 114.0(8) . . ?
C33 C34 C38 128.0(8) . . ?

loop_
_geom_bond_atom_site_label_1
_geom_bond_atom_site_label_2
_geom_bond_distance
_geom_bond_site_symmetry_2
_geom_bond_publ_flag
Ag1 N1 2.156(6) . ?
Ag1 N2 2.158(6) 1_545 ?
Ag1 O1 2.598(7) . ?
Ag1 Ag2 3.2989(12) . ?
Ag2 N3 2.138(7) . ?
Ag2 N4 2.139(6) 1_545 ?
S O10 1.421(9) . ?
S O9 1.422(8) . ?
S C39 1.763(9) . ?
S C31 1.766(8) . ?
N4 C17 1.312(10) . ?
N4 C16 1.319(10) . ?
N4 Ag2 2.139(6) 1_565 ?
N1 C1 1.322(10) . ?
N1 C10 1.330(10) . ?
N3 C20 1.317(11) . ?
N3 C11 1.322(11) . ?
C3 C9 1.360(11) . ?
C3 C2 1.372(11) . ?
C3 C4 1.461(10) . ?
N2 C7 1.318(11) . ?
N2 C6 1.322(11) . ?
N2 Ag1 2.158(6) 1_565 ?
C44 C39 1.360(11) . ?
C44 C43 1.366(11) . ?
C14 C18 1.371(11) . ?
C14 C15 1.376(11) . ?
C14 C13 1.481(10) . ?
C10 C9 1.370(11) . ?
C18 C17 1.374(11) . ?
C16 C15 1.385(10) . ?
O4 C37 1.206(10) . ?
C35 C36 1.356(12) . ?
C35 C34 1.377(12) . ?
C13 C19 1.369(11) . ?
C13 C12 1.387(11) . ?
C11 C12 1.378(11) . ?
C1 C2 1.362(11) . ?
C19 C20 1.374(11) . ?
C8 C4 1.370(12) . ?
C8 C7 1.381(11) . ?
O1 C38 1.203(12) . ?
O8 C45 1.208(13) . ?
C33 C32 1.378(11) . ?
C33 C34 1.408(12) . ?
C33 C37 1.492(12) . ?
C4 C5 1.377(11) . ?
C5 C6 1.366(11) . ?
C40 C41 1.347(14) . ?
C40 C39 1.387(13) . ?
C43 C42 1.400(11) . ?
C43 C46 1.452(15) . ?
C41 C42 1.374(14) . ?
C32 C31 1.354(11) . ?
C31 C36 1.385(12) . ?
O2 C38 1.265(11) . ?
O5 C46 1.295(15) . ?
C37 O3 1.278(10) . ?
C46 O6 1.226(14) . ?
C38 C34 1.503(12) . ?
C45 O7 1.219(13) . ?
C45 C42 1.510(14) . ?
